data_7233633
loop_
_publ_author_name
'Khadija Hakouk'
'Olivier Oms'
'Anne Dolbecq'
'Jerome Marrot'
'Ali Saad'
'Pierre Mialane'
'Houda El Bekkachi'
'Stephane Jobic'
'Philippe Deniard'
'Remi Dessapt'

_publ_section_title
;
 New photoresponsive charge-transfer spiropyran/polyoxometalate assemblies
 with highly tunable optical properties
;
_journal_name_full 'Journal of Materials Chemistry C'
_journal_page_first 1628
_journal_page_last 1641
_journal_paper_doi 10.1039/C3TC31992J
_journal_volume 2
_journal_year 2014
_chemical_formula_sum 'C86 H106 Mo8 N10 O32'
_chemical_formula_weight 2559.32
_space_group_crystal_system triclinic
_space_group_IT_number 2
_space_group_name_Hall '-P 1'
_space_group_name_H-M_alt 'P -1'
_atom_sites_solution_hydrogens geom
_cell_angle_alpha 71.980(2)
_cell_angle_beta 84.391(2)
_cell_angle_gamma 88.1410(10)
_cell_formula_units_Z 1
_cell_length_a 11.5703(4)
_cell_length_b 11.8955(4)
_cell_length_c 18.1788(6)
_cell_measurement_reflns_used 9586
_cell_measurement_temperature 200(2)
_cell_measurement_theta_max 26.32
_cell_measurement_theta_min 2.22
_cell_volume 2367.90(14)
_computing_cell_refinement 'Bruker SAINT'
_computing_data_collection 'Bruker APEX2'
_computing_data_reduction 'Bruker SAINT'
_computing_molecular_graphics 'Bruker SHELXTL'
_computing_publication_material 'Bruker SHELXTL'
_computing_structure_refinement 'SHELXL-2013 (Sheldrick, 2013)'
_computing_structure_solution 'SHELXS-97 (Sheldrick, 2008)'
_diffrn_ambient_temperature 200(2)
_diffrn_detector_area_resol_mean 512x512
_diffrn_measured_fraction_theta_full 1.000
_diffrn_measured_fraction_theta_max 0.997
_diffrn_measurement_device_type 'Bruker APEX-II CCD'
_diffrn_measurement_method '\f and \w scans'
_diffrn_radiation_type MoK\a
_diffrn_radiation_wavelength 0.71073
_diffrn_reflns_av_R_equivalents 0.0605
_diffrn_reflns_av_unetI/netI 0.0697
_diffrn_reflns_Laue_measured_fraction_full 1.000
_diffrn_reflns_Laue_measured_fraction_max 0.997
_diffrn_reflns_limit_h_max 16
_diffrn_reflns_limit_h_min -16
_diffrn_reflns_limit_k_max 16
_diffrn_reflns_limit_k_min -16
_diffrn_reflns_limit_l_max 25
_diffrn_reflns_limit_l_min -25
_diffrn_reflns_number 65055
_diffrn_reflns_point_group_measured_fraction_full 1.000
_diffrn_reflns_point_group_measured_fraction_max 0.997
_diffrn_reflns_theta_full 25.242
_diffrn_reflns_theta_max 30.025
_diffrn_reflns_theta_min 1.769
_exptl_absorpt_coefficient_mu 1.110
_exptl_absorpt_correction_T_max 0.978
_exptl_absorpt_correction_T_min 0.916
_exptl_absorpt_correction_type multi-scan
_exptl_absorpt_process_details 'SADABS (Sheldrick, V2.10)'
_exptl_crystal_colour orange
_exptl_crystal_density_diffrn 1.795
_exptl_crystal_description parallelepiped
_exptl_crystal_F_000 1284
_exptl_crystal_size_max 0.080
_exptl_crystal_size_mid 0.040
_exptl_crystal_size_min 0.020
_refine_diff_density_max 0.597
_refine_diff_density_min -0.583
_refine_diff_density_rms 0.109
_refine_ls_extinction_coef .
_refine_ls_extinction_method none
_refine_ls_goodness_of_fit_ref 0.995
_refine_ls_hydrogen_treatment constr
_refine_ls_matrix_type full
_refine_ls_number_parameters 625
_refine_ls_number_reflns 13800
_refine_ls_number_restraints 0
_refine_ls_restrained_S_all 0.995
_refine_ls_R_factor_all 0.0940
_refine_ls_R_factor_gt 0.0415
_refine_ls_shift/su_max 0.001
_refine_ls_shift/su_mean 0.000
_refine_ls_structure_factor_coef Fsqd
_refine_ls_weighting_details 'w=1/[\s^2^(Fo^2^)+(0.0270P)^2^+1.3687P] where P=(Fo^2^+2Fc^2^)/3'
_refine_ls_weighting_scheme calc
_refine_ls_wR_factor_gt 0.0702
_refine_ls_wR_factor_ref 0.0841
_reflns_Friedel_coverage 0.000
_reflns_Friedel_fraction_full .
_reflns_Friedel_fraction_max .
_reflns_number_gt 8346
_reflns_number_total 13800
_reflns_threshold_expression 'I > 2\s(I)'
_cod_data_source_file 1000002.cif
_cod_data_source_block PCOD1000002
_cod_database_code 7233633
_shelx_space_group_comment
;
The symmetry employed for this shelxl refinement is uniquely defined
by the following loop, which should always be used as a source of
symmetry information in preference to the above space-group names.
They are only intended as comments.
;
_shelxl_version_number 2013-4

loop_
_space_group_symop_operation_xyz
'x, y, z'
'-x, -y, -z'

loop_
_atom_site_label
_atom_site_type_symbol
_atom_site_fract_x
_atom_site_fract_y
_atom_site_fract_z
_atom_site_U_iso_or_equiv
_atom_site_adp_type
_atom_site_occupancy
_atom_site_site_symmetry_order
_atom_site_calc_flag
_atom_site_refinement_flags_posn
_atom_site_refinement_flags_adp
_atom_site_refinement_flags_occupancy
_atom_site_disorder_assembly
_atom_site_disorder_group
Mo1 Mo 0.00796(3) 0.27846(2) 0.12152(2) 0.02509(8) Uani 1 1 d . . . . .
Mo2 Mo 0.17322(2) 0.25417(3) -0.02747(2) 0.02711(8) Uani 1 1 d . . . . .
Mo3 Mo -0.01166(3) 0.55502(3) 0.14406(2) 0.02664(8) Uani 1 1 d . . . . .
Mo4 Mo -0.14939(2) 0.46688(2) 0.00549(2) 0.02113(7) Uani 1 1 d . . . . .
O1 O 0.0196(2) 0.2396(2) 0.21848(14) 0.0415(7) Uani 1 1 d . . . . .
O2 O -0.0812(2) 0.1752(2) 0.11099(14) 0.0320(6) Uani 1 1 d . . . . .
O3 O 0.15337(19) 0.23185(19) 0.08248(14) 0.0290(5) Uani 1 1 d . . . . .
O4 O -0.10950(19) 0.40882(18) 0.11220(12) 0.0245(5) Uani 1 1 d . . . . .
O5 O 0.01661(17) 0.38899(17) -0.00923(12) 0.0204(5) Uani 1 1 d . . . . .
O6 O 0.10648(18) 0.45575(18) 0.10441(13) 0.0247(5) Uani 1 1 d . . . . .
O7 O 0.0801(2) 0.1485(2) -0.03014(15) 0.0344(6) Uani 1 1 d . . . . .
O8 O 0.3075(2) 0.1951(2) -0.03839(17) 0.0447(7) Uani 1 1 d . . . . .
O9 O 0.1551(2) 0.3624(2) -0.12860(14) 0.0309(6) Uani 1 1 d . . . . .
O10 O 0.24790(18) 0.42477(19) -0.01939(14) 0.0284(5) Uani 1 1 d . . . . .
O11 O -0.0359(2) 0.4746(2) 0.23890(14) 0.0448(7) Uani 1 1 d . . . . .
O12 O 0.0803(2) 0.6642(2) 0.14256(14) 0.0348(6) Uani 1 1 d . . . . .
O13 O -0.23540(19) 0.35644(19) 0.00268(14) 0.0314(6) Uani 1 1 d . . . . .
N1A N 0.0925(3) 0.9111(3) 0.37246(18) 0.0372(8) Uani 1 1 d . . . . .
C2A C 0.1136(3) 0.8266(4) 0.4431(2) 0.0393(9) Uani 1 1 d . . . . .
C3A C 0.1255(4) 0.8434(4) 0.5143(3) 0.0555(12) Uani 1 1 d . . . . .
H3A H 0.1230 0.9204 0.5198 0.067 Uiso 1 1 calc R U . . .
C4A C 0.1410(5) 0.7441(5) 0.5773(3) 0.0744(16) Uani 1 1 d . . . . .
H4A H 0.1488 0.7538 0.6265 0.089 Uiso 1 1 calc R U . . .
C5A C 0.1453(5) 0.6330(5) 0.5704(3) 0.0733(16) Uani 1 1 d . . . . .
H5A H 0.1569 0.5667 0.6143 0.088 Uiso 1 1 calc R U . . .
C6A C 0.1327(4) 0.6168(4) 0.4984(2) 0.0575(13) Uani 1 1 d . . . . .
H6A H 0.1360 0.5397 0.4931 0.069 Uiso 1 1 calc R U . . .
C7A C 0.1154(3) 0.7138(3) 0.4357(2) 0.0395(9) Uani 1 1 d . . . . .
C8A C 0.0932(3) 0.7230(3) 0.3540(2) 0.0344(9) Uani 1 1 d . . . . .
C9A C 0.1177(3) 0.8560(3) 0.3114(2) 0.0289(8) Uani 1 1 d . . . . .
O10A O 0.24332(19) 0.8716(2) 0.28829(13) 0.0314(6) Uani 1 1 d . . . . .
C11A C 0.2847(3) 0.8660(3) 0.2166(2) 0.0270(8) Uani 1 1 d . . . . .
C12A C 0.4009(3) 0.8413(3) 0.2052(2) 0.0350(9) Uani 1 1 d . . . . .
H12A H 0.4494 0.8262 0.2465 0.042 Uiso 1 1 calc R U . . .
C13A C 0.4454(3) 0.8392(3) 0.1325(2) 0.0342(9) Uani 1 1 d . . . . .
H13A H 0.5257 0.8230 0.1237 0.041 Uiso 1 1 calc R U . . .
C14A C 0.3756(3) 0.8601(3) 0.0720(2) 0.0278(8) Uani 1 1 d . . . . .
N15A N 0.2614(2) 0.8839(2) 0.08568(16) 0.0234(6) Uani 1 1 d . . . . .
C16A C 0.2142(3) 0.8907(3) 0.15596(19) 0.0241(7) Uani 1 1 d . . . . .
C17A C 0.0957(3) 0.9253(3) 0.1694(2) 0.0308(8) Uani 1 1 d . . . . .
H17A H 0.0494 0.9571 0.1274 0.037 Uiso 1 1 calc R U . . .
C18A C 0.0523(3) 0.9117(3) 0.2425(2) 0.0356(9) Uani 1 1 d . . . . .
H18A H -0.0244 0.9390 0.2510 0.043 Uiso 1 1 calc R U . . .
C19A C 0.1252(4) 1.0329(3) 0.3573(3) 0.0555(12) Uani 1 1 d . . . . .
H19A H 0.0799 1.0659 0.3942 0.083 Uiso 1 1 calc R U . . .
H19B H 0.1098 1.0784 0.3042 0.083 Uiso 1 1 calc R U . . .
H19C H 0.2081 1.0370 0.3631 0.083 Uiso 1 1 calc R U . . .
C20A C -0.0370(4) 0.6979(4) 0.3507(3) 0.0679(14) Uani 1 1 d . . . . .
H20A H -0.0569 0.6185 0.3854 0.102 Uiso 1 1 calc R U . . .
H20B H -0.0506 0.7029 0.2974 0.102 Uiso 1 1 calc R U . . .
H20C H -0.0855 0.7564 0.3672 0.102 Uiso 1 1 calc R U . . .
C21A C 0.1631(4) 0.6383(3) 0.3202(2) 0.0554(13) Uani 1 1 d . . . . .
H21A H 0.2457 0.6465 0.3252 0.083 Uiso 1 1 calc R U . . .
H21B H 0.1506 0.6562 0.2652 0.083 Uiso 1 1 calc R U . . .
H21C H 0.1383 0.5571 0.3484 0.083 Uiso 1 1 calc R U . . .
C22A C 0.4231(3) 0.8578(3) -0.0066(2) 0.0368(9) Uani 1 1 d . . . . .
H22A H 0.3856 0.7944 -0.0195 0.055 Uiso 1 1 calc R U . . .
H22B H 0.5070 0.8436 -0.0071 0.055 Uiso 1 1 calc R U . . .
H22C H 0.4079 0.9339 -0.0451 0.055 Uiso 1 1 calc R U . . .
C23A C 0.1850(3) 0.8992(3) 0.02211(19) 0.0269(7) Uani 1 1 d . . . . .
H23A H 0.1887 0.9814 -0.0116 0.040 Uiso 1 1 calc R U . . .
H23B H 0.1048 0.8798 0.0444 0.040 Uiso 1 1 calc R U . . .
H23C H 0.2111 0.8465 -0.0084 0.040 Uiso 1 1 calc R U . . .
N1B N 0.7133(3) -0.0913(3) 0.26646(17) 0.0324(7) Uani 1 1 d . . . . .
C2B C 0.6470(3) -0.1907(3) 0.3108(2) 0.0329(8) Uani 1 1 d . . . . .
C3B C 0.6518(3) -0.3026(3) 0.3033(2) 0.0405(10) Uani 1 1 d . . . . .
H3B H 0.7044 -0.3216 0.2654 0.049 Uiso 1 1 calc R U . . .
C4B C 0.5758(4) -0.3869(4) 0.3540(3) 0.0516(11) Uani 1 1 d . . . . .
H4B H 0.5774 -0.4652 0.3510 0.062 Uiso 1 1 calc R U . . .
C5B C 0.4991(4) -0.3589(4) 0.4080(3) 0.0539(12) Uani 1 1 d . . . . .
H5B H 0.4478 -0.4177 0.4413 0.065 Uiso 1 1 calc R U . . .
C6B C 0.4953(4) -0.2454(4) 0.4146(2) 0.0502(11) Uani 1 1 d . . . . .
H6B H 0.4413 -0.2256 0.4515 0.060 Uiso 1 1 calc R U . . .
C7B C 0.5718(3) -0.1623(3) 0.3662(2) 0.0362(9) Uani 1 1 d . . . . .
C8B C 0.5909(4) -0.0354(3) 0.3620(2) 0.0393(9) Uani 1 1 d . . . . .
C9B C 0.6577(3) 0.0126(3) 0.2793(2) 0.0324(8) Uani 1 1 d . . . . .
O10B O 0.5710(2) 0.0519(2) 0.22159(14) 0.0326(6) Uani 1 1 d . . . . .
C11B C 0.5374(3) 0.1676(3) 0.1975(2) 0.0295(8) Uani 1 1 d . . . . .
C12B C 0.4359(3) 0.1957(3) 0.1614(2) 0.0390(9) Uani 1 1 d . . . . .
H12B H 0.3894 0.1359 0.1547 0.047 Uiso 1 1 calc R U . . .
C13B C 0.4044(4) 0.3125(4) 0.1354(3) 0.0505(11) Uani 1 1 d . . . . .
H13B H 0.3361 0.3335 0.1092 0.061 Uiso 1 1 calc R U . . .
C14B C 0.4687(4) 0.3997(4) 0.1463(3) 0.0490(11) Uani 1 1 d . . . . .
N15B N 0.5677(3) 0.3702(3) 0.18205(17) 0.0330(7) Uani 1 1 d . . . . .
C16B C 0.6051(3) 0.2556(3) 0.2065(2) 0.0298(8) Uani 1 1 d . . . . .
C17B C 0.7152(3) 0.2238(3) 0.2383(2) 0.0328(8) Uani 1 1 d . . . . .
H17B H 0.7686 0.2834 0.2372 0.039 Uiso 1 1 calc R U . . .
C18B C 0.7412(3) 0.1107(3) 0.2689(2) 0.0354(9) Uani 1 1 d . . . . .
H18B H 0.8169 0.0910 0.2851 0.042 Uiso 1 1 calc R U . . .
C19B C 0.7652(3) -0.0840(3) 0.1885(2) 0.0361(9) Uani 1 1 d . . . . .
H19D H 0.8218 -0.1480 0.1917 0.054 Uiso 1 1 calc R U . . .
H19E H 0.8042 -0.0077 0.1650 0.054 Uiso 1 1 calc R U . . .
H19F H 0.7042 -0.0914 0.1564 0.054 Uiso 1 1 calc R U . . .
C20B C 0.6745(5) -0.0345(4) 0.4230(2) 0.0637(14) Uani 1 1 d . . . . .
H20D H 0.6394 -0.0778 0.4750 0.096 Uiso 1 1 calc R U . . .
H20E H 0.6893 0.0473 0.4205 0.096 Uiso 1 1 calc R U . . .
H20F H 0.7479 -0.0724 0.4123 0.096 Uiso 1 1 calc R U . . .
C21B C 0.4803(4) 0.0316(4) 0.3727(3) 0.0642(14) Uani 1 1 d . . . . .
H21D H 0.4267 0.0257 0.3355 0.096 Uiso 1 1 calc R U . . .
H21E H 0.4987 0.1149 0.3638 0.096 Uiso 1 1 calc R U . . .
H21F H 0.4439 -0.0023 0.4257 0.096 Uiso 1 1 calc R U . . .
C22B C 0.4341(5) 0.5285(4) 0.1202(4) 0.094(2) Uani 1 1 d . . . . .
H22D H 0.4261 0.5584 0.1650 0.141 Uiso 1 1 calc R U . . .
H22E H 0.3599 0.5368 0.0973 0.141 Uiso 1 1 calc R U . . .
H22F H 0.4939 0.5738 0.0814 0.141 Uiso 1 1 calc R U . . .
C23B C 0.6332(3) 0.4622(3) 0.1991(2) 0.0411(10) Uani 1 1 d . . . . .
H23D H 0.5845 0.5328 0.1936 0.062 Uiso 1 1 calc R U . . .
H23E H 0.7032 0.4825 0.1627 0.062 Uiso 1 1 calc R U . . .
H23F H 0.6555 0.4324 0.2524 0.062 Uiso 1 1 calc R U . . .
N1C N 0.2576(3) 0.3276(3) 0.3829(2) 0.0503(9) Uani 1 1 d . . . . .
C2C C 0.2174(5) 0.3358(5) 0.3092(3) 0.0788(16) Uani 1 1 d . . . . .
H2C1 H 0.2427 0.4110 0.2711 0.118 Uiso 1 1 calc R U . . .
H2C2 H 0.1324 0.3318 0.3146 0.118 Uiso 1 1 calc R U . . .
H2C3 H 0.2496 0.2702 0.2917 0.118 Uiso 1 1 calc R U . . .
C3C C 0.1770(5) 0.3001(5) 0.4506(3) 0.095(2) Uani 1 1 d . . . . .
H3C1 H 0.1552 0.2165 0.4656 0.142 Uiso 1 1 calc R U . . .
H3C2 H 0.1074 0.3495 0.4396 0.142 Uiso 1 1 calc R U . . .
H3C3 H 0.2129 0.3154 0.4932 0.142 Uiso 1 1 calc R U . . .
C4C C 0.3683(5) 0.3445(4) 0.3863(3) 0.0662(14) Uani 1 1 d . . . . .
H4C H 0.3928 0.3403 0.4354 0.079 Uiso 1 1 calc R U . . .
O5C O 0.4424(3) 0.3653(4) 0.3308(2) 0.0888(12) Uani 1 1 d . . . . .

loop_
_atom_site_aniso_label
_atom_site_aniso_U_11
_atom_site_aniso_U_22
_atom_site_aniso_U_33
_atom_site_aniso_U_23
_atom_site_aniso_U_13
_atom_site_aniso_U_12
Mo1 0.03054(17) 0.01916(15) 0.02356(17) -0.00301(12) -0.00441(13) -0.00070(12)
Mo2 0.02019(15) 0.02348(16) 0.0409(2) -0.01500(14) -0.00246(14) 0.00278(12)
Mo3 0.03667(18) 0.02506(16) 0.02018(16) -0.00951(13) -0.00332(13) -0.00148(13)
Mo4 0.01905(14) 0.01988(14) 0.02518(17) -0.00760(12) -0.00281(12) -0.00129(11)
O1 0.0620(18) 0.0307(14) 0.0294(15) -0.0029(12) -0.0145(13) 0.0019(13)
O2 0.0373(14) 0.0239(12) 0.0340(15) -0.0084(11) -0.0005(11) -0.0038(11)
O3 0.0263(12) 0.0225(12) 0.0368(15) -0.0053(11) -0.0099(11) 0.0049(10)
O4 0.0298(12) 0.0223(12) 0.0199(12) -0.0055(10) 0.0016(10) -0.0014(10)
O5 0.0219(11) 0.0193(11) 0.0204(12) -0.0064(9) -0.0023(9) 0.0004(9)
O6 0.0290(12) 0.0224(12) 0.0234(13) -0.0066(10) -0.0083(10) 0.0013(10)
O7 0.0298(13) 0.0240(13) 0.0519(17) -0.0145(12) -0.0063(12) 0.0003(10)
O8 0.0246(13) 0.0503(17) 0.069(2) -0.0334(15) -0.0066(13) 0.0113(12)
O9 0.0344(14) 0.0312(13) 0.0309(14) -0.0175(11) 0.0063(11) -0.0024(11)
O10 0.0220(12) 0.0279(13) 0.0370(15) -0.0126(11) -0.0028(10) 0.0003(10)
O11 0.073(2) 0.0376(15) 0.0242(15) -0.0098(12) -0.0021(13) -0.0030(14)
O12 0.0422(15) 0.0328(14) 0.0337(15) -0.0144(12) -0.0099(12) -0.0028(12)
O13 0.0264(13) 0.0256(13) 0.0444(16) -0.0125(11) -0.0070(11) -0.0024(10)
N1A 0.050(2) 0.0366(18) 0.0272(18) -0.0141(14) -0.0035(15) 0.0017(15)
C2A 0.046(2) 0.048(2) 0.027(2) -0.0150(18) -0.0033(18) -0.0050(19)
C3A 0.076(3) 0.059(3) 0.040(3) -0.026(2) -0.004(2) -0.019(3)
C4A 0.114(5) 0.081(4) 0.030(3) -0.013(3) -0.020(3) -0.024(3)
C5A 0.120(5) 0.063(3) 0.031(3) 0.000(2) -0.022(3) -0.013(3)
C6A 0.093(4) 0.047(3) 0.031(2) -0.006(2) -0.012(2) -0.012(3)
C7A 0.052(2) 0.041(2) 0.025(2) -0.0089(17) -0.0032(18) -0.0107(19)
C8A 0.044(2) 0.037(2) 0.0220(19) -0.0075(16) -0.0042(17) -0.0055(17)
C9A 0.0298(19) 0.0338(19) 0.0245(19) -0.0116(16) -0.0009(15) -0.0004(15)
O10A 0.0270(13) 0.0445(15) 0.0237(14) -0.0114(11) -0.0052(10) 0.0011(11)
C11A 0.0265(18) 0.0281(18) 0.0259(19) -0.0066(15) -0.0048(15) -0.0009(14)
C12A 0.0277(19) 0.047(2) 0.033(2) -0.0152(18) -0.0096(17) -0.0009(17)
C13A 0.0223(18) 0.044(2) 0.038(2) -0.0172(18) 0.0011(16) -0.0011(16)
C14A 0.0234(17) 0.0329(19) 0.027(2) -0.0096(15) -0.0003(15) -0.0055(15)
N15A 0.0217(14) 0.0226(14) 0.0247(16) -0.0047(12) -0.0047(12) -0.0024(11)
C16A 0.0258(17) 0.0242(17) 0.0214(18) -0.0055(14) -0.0026(14) -0.0009(14)
C17A 0.0264(18) 0.042(2) 0.028(2) -0.0150(17) -0.0077(15) 0.0056(16)
C18A 0.0278(19) 0.048(2) 0.033(2) -0.0153(18) -0.0082(17) 0.0084(17)
C19A 0.085(3) 0.036(2) 0.049(3) -0.019(2) -0.004(2) 0.003(2)
C20A 0.078(4) 0.074(3) 0.051(3) -0.015(3) -0.006(3) -0.030(3)
C21A 0.105(4) 0.029(2) 0.033(2) -0.0097(18) -0.012(2) 0.002(2)
C22A 0.030(2) 0.050(2) 0.033(2) -0.0166(19) 0.0001(17) -0.0037(17)
C23A 0.0281(18) 0.0294(18) 0.0255(19) -0.0101(15) -0.0082(15) 0.0015(15)
N1B 0.0343(17) 0.0288(16) 0.0350(18) -0.0111(14) -0.0032(14) -0.0017(13)
C2B 0.032(2) 0.034(2) 0.033(2) -0.0082(17) -0.0115(17) -0.0013(16)
C3B 0.042(2) 0.037(2) 0.044(3) -0.0124(19) -0.0088(19) -0.0023(18)
C4B 0.069(3) 0.034(2) 0.052(3) -0.010(2) -0.012(2) -0.009(2)
C5B 0.070(3) 0.045(3) 0.039(3) 0.001(2) -0.002(2) -0.026(2)
C6B 0.064(3) 0.053(3) 0.030(2) -0.008(2) 0.000(2) -0.008(2)
C7B 0.046(2) 0.037(2) 0.022(2) -0.0020(16) -0.0096(17) -0.0052(18)
C8B 0.055(3) 0.040(2) 0.025(2) -0.0131(17) -0.0015(18) -0.0049(19)
C9B 0.035(2) 0.035(2) 0.030(2) -0.0125(17) -0.0063(16) -0.0034(16)
O10B 0.0348(14) 0.0310(13) 0.0343(15) -0.0115(11) -0.0087(11) -0.0019(11)
C11B 0.033(2) 0.0302(19) 0.026(2) -0.0121(16) 0.0018(16) 0.0012(16)
C12B 0.042(2) 0.040(2) 0.041(2) -0.0181(19) -0.0101(19) 0.0017(18)
C13B 0.056(3) 0.044(2) 0.054(3) -0.012(2) -0.033(2) 0.009(2)
C14B 0.056(3) 0.035(2) 0.054(3) -0.006(2) -0.021(2) 0.006(2)
N15B 0.0378(18) 0.0313(16) 0.0294(18) -0.0096(14) 0.0006(14) -0.0021(14)
C16B 0.035(2) 0.0310(19) 0.0224(19) -0.0075(15) 0.0039(15) -0.0048(16)
C17B 0.031(2) 0.034(2) 0.034(2) -0.0122(17) 0.0013(17) -0.0054(16)
C18B 0.035(2) 0.037(2) 0.037(2) -0.0145(18) -0.0045(17) -0.0016(17)
C19B 0.035(2) 0.040(2) 0.035(2) -0.0141(18) 0.0004(17) -0.0033(17)
C20B 0.107(4) 0.056(3) 0.033(3) -0.016(2) -0.010(3) -0.021(3)
C21B 0.080(4) 0.058(3) 0.047(3) -0.016(2) 0.027(3) 0.000(3)
C22B 0.110(5) 0.034(3) 0.138(6) -0.006(3) -0.079(4) 0.011(3)
C23B 0.043(2) 0.032(2) 0.049(3) -0.0168(19) 0.0062(19) -0.0100(18)
N1C 0.048(2) 0.046(2) 0.056(3) -0.0168(19) 0.0021(19) -0.0052(17)
C2C 0.093(4) 0.066(4) 0.085(4) -0.030(3) -0.022(3) -0.002(3)
C3C 0.099(5) 0.062(3) 0.101(5) -0.011(3) 0.048(4) 0.000(3)
C4C 0.069(4) 0.061(3) 0.068(4) -0.019(3) -0.004(3) -0.012(3)
O5C 0.077(3) 0.104(3) 0.085(3) -0.036(2) 0.031(2) -0.034(2)

loop_
_atom_type_symbol
_atom_type_description
_atom_type_scat_dispersion_real
_atom_type_scat_dispersion_imag
_atom_type_scat_source
C C 0.0033 0.0016 'International Tables Vol C Tables 4.2.6.8 and 6.1.1.4'
H H 0.0000 0.0000 'International Tables Vol C Tables 4.2.6.8 and 6.1.1.4'
N N 0.0061 0.0033 'International Tables Vol C Tables 4.2.6.8 and 6.1.1.4'
O O 0.0106 0.0060 'International Tables Vol C Tables 4.2.6.8 and 6.1.1.4'
Mo Mo -1.6832 0.6857 'International Tables Vol C Tables 4.2.6.8 and 6.1.1.4'

loop_
_geom_angle_atom_site_label_1
_geom_angle_atom_site_label_2
_geom_angle_atom_site_label_3
_geom_angle
_geom_angle_site_symmetry_1
_geom_angle_site_symmetry_3
O1 Mo1 O2 104.51(12) . .
O1 Mo1 O3 102.89(11) . .
O2 Mo1 O3 101.22(10) . .
O1 Mo1 O4 99.08(11) . .
O2 Mo1 O4 97.64(10) . .
O3 Mo1 O4 146.26(9) . .
O1 Mo1 O5 161.20(10) . .
O2 Mo1 O5 93.60(10) . .
O3 Mo1 O5 77.99(8) . .
O4 Mo1 O5 73.10(8) . .
O1 Mo1 O6 89.87(10) . .
O2 Mo1 O6 163.37(10) . .
O3 Mo1 O6 83.24(8) . .
O4 Mo1 O6 71.44(8) . .
O5 Mo1 O6 71.49(7) . .
O1 Mo1 Mo4 133.84(9) . .
O2 Mo1 Mo4 85.34(8) . .
O3 Mo1 Mo4 119.53(7) . .
O4 Mo1 Mo4 34.84(6) . .
O5 Mo1 Mo4 41.54(5) . .
O6 Mo1 Mo4 78.60(5) . .
O7 Mo2 O8 104.42(12) . .
O7 Mo2 O9 97.95(11) . .
O8 Mo2 O9 103.28(12) . .
O7 Mo2 O3 98.45(11) . .
O8 Mo2 O3 102.06(12) . .
O9 Mo2 O3 145.17(9) . .
O7 Mo2 O10 162.93(9) . .
O8 Mo2 O10 92.65(10) . .
O9 Mo2 O10 77.72(9) . .
O3 Mo2 O10 77.61(9) . .
O7 Mo2 O5 93.33(9) . .
O8 Mo2 O5 162.25(10) . .
O9 Mo2 O5 74.07(8) . .
O3 Mo2 O5 74.48(8) . .
O10 Mo2 O5 69.61(7) . .
O11 Mo3 O12 105.16(12) . .
O11 Mo3 O9 100.42(12) . 2_565
O12 Mo3 O9 101.88(11) . 2_565
O11 Mo3 O6 101.79(11) . .
O12 Mo3 O6 96.78(10) . .
O9 Mo3 O6 145.98(9) 2_565 .
O11 Mo3 O5 159.62(10) . 2_565
O12 Mo3 O5 95.11(10) . 2_565
O9 Mo3 O5 77.04(8) 2_565 2_565
O6 Mo3 O5 73.16(8) . 2_565
O11 Mo3 O4 88.52(10) . .
O12 Mo3 O4 163.81(10) . .
O9 Mo3 O4 83.68(9) 2_565 .
O6 Mo3 O4 71.52(8) . .
O5 Mo3 O4 71.12(7) 2_565 .
O11 Mo3 Mo4 136.63(9) . 2_565
O12 Mo3 Mo4 85.70(8) . 2_565
O9 Mo3 Mo4 118.58(7) 2_565 2_565
O6 Mo3 Mo4 34.84(6) . 2_565
O5 Mo3 Mo4 41.55(5) 2_565 2_565
O4 Mo3 Mo4 78.34(5) . 2_565
O13 Mo4 O10 103.80(10) . 2_565
O13 Mo4 O4 100.82(10) . .
O10 Mo4 O4 96.17(10) 2_565 .
O13 Mo4 O6 101.64(11) . 2_565
O10 Mo4 O6 96.53(10) 2_565 2_565
O4 Mo4 O6 150.67(9) . 2_565
O13 Mo4 O5 99.46(9) . .
O10 Mo4 O5 156.73(9) 2_565 .
O4 Mo4 O5 78.83(8) . .
O6 Mo4 O5 79.09(8) 2_565 .
O13 Mo4 O5 175.46(9) . 2_565
O10 Mo4 O5 80.70(9) 2_565 2_565
O4 Mo4 O5 77.96(8) . 2_565
O6 Mo4 O5 78.16(8) 2_565 2_565
O5 Mo4 O5 76.03(8) . 2_565
O13 Mo4 Mo3 90.85(8) . 2_565
O10 Mo4 Mo3 132.56(8) 2_565 2_565
O4 Mo4 Mo3 125.42(6) . 2_565
O6 Mo4 Mo3 36.04(6) 2_565 2_565
O5 Mo4 Mo3 46.61(6) . 2_565
O5 Mo4 Mo3 86.38(5) 2_565 2_565
O13 Mo4 Mo1 90.17(8) . .
O10 Mo4 Mo1 132.30(8) 2_565 .
O4 Mo4 Mo1 36.13(6) . .
O6 Mo4 Mo1 125.37(6) 2_565 .
O5 Mo4 Mo1 46.30(6) . .
O5 Mo4 Mo1 86.32(5) 2_565 .
Mo3 Mo4 Mo1 91.626(11) 2_565 .
Mo1 O3 Mo2 116.16(11) . .
Mo4 O4 Mo1 109.03(10) . .
Mo4 O4 Mo3 110.59(9) . .
Mo1 O4 Mo3 103.89(9) . .
Mo4 O5 Mo1 92.16(8) . .
Mo4 O5 Mo3 91.84(8) . 2_565
Mo1 O5 Mo3 162.75(10) . 2_565
Mo4 O5 Mo4 103.97(8) . 2_565
Mo1 O5 Mo4 97.62(8) . 2_565
Mo3 O5 Mo4 97.68(8) 2_565 2_565
Mo4 O5 Mo2 163.90(10) . .
Mo1 O5 Mo2 85.50(7) . .
Mo3 O5 Mo2 86.01(7) 2_565 .
Mo4 O5 Mo2 92.13(7) 2_565 .
Mo4 O6 Mo3 109.12(10) 2_565 .
Mo4 O6 Mo1 110.05(9) 2_565 .
Mo3 O6 Mo1 103.97(9) . .
Mo3 O9 Mo2 117.57(11) 2_565 .
Mo4 O10 Mo2 117.55(11) 2_565 .
C2A N1A C19A 120.1(3) . .
C2A N1A C9A 107.6(3) . .
C19A N1A C9A 118.9(3) . .
C7A C2A C3A 120.9(4) . .
C7A C2A N1A 110.3(3) . .
C3A C2A N1A 128.7(4) . .
C4A C3A C2A 117.9(4) . .
C4A C3A H3A 121.1 . .
C2A C3A H3A 121.1 . .
C5A C4A C3A 121.8(4) . .
C5A C4A H4A 119.1 . .
C3A C4A H4A 119.1 . .
C4A C5A C6A 120.0(4) . .
C4A C5A H5A 120.0 . .
C6A C5A H5A 120.0 . .
C7A C6A C5A 119.1(4) . .
C7A C6A H6A 120.5 . .
C5A C6A H6A 120.5 . .
C6A C7A C2A 120.4(4) . .
C6A C7A C8A 130.8(4) . .
C2A C7A C8A 108.8(3) . .
C7A C8A C21A 114.6(3) . .
C7A C8A C9A 101.4(3) . .
C21A C8A C9A 115.2(3) . .
C7A C8A C20A 109.9(3) . .
C21A C8A C20A 106.8(4) . .
C9A C8A C20A 108.8(3) . .
N1A C9A O10A 106.0(3) . .
N1A C9A C18A 112.5(3) . .
O10A C9A C18A 109.4(3) . .
N1A C9A C8A 103.4(3) . .
O10A C9A C8A 108.7(3) . .
C18A C9A C8A 116.2(3) . .
C11A O10A C9A 118.5(3) . .
O10A C11A C12A 117.5(3) . .
O10A C11A C16A 121.4(3) . .
C12A C11A C16A 120.9(3) . .
C11A C12A C13A 118.5(3) . .
C11A C12A H12A 120.7 . .
C13A C12A H12A 120.7 . .
C12A C13A C14A 121.3(3) . .
C12A C13A H13A 119.3 . .
C14A C13A H13A 119.3 . .
N15A C14A C13A 118.3(3) . .
N15A C14A C22A 120.1(3) . .
C13A C14A C22A 121.6(3) . .
C14A N15A C16A 122.5(3) . .
C14A N15A C23A 118.3(3) . .
C16A N15A C23A 119.2(3) . .
N15A C16A C11A 118.4(3) . .
N15A C16A C17A 123.0(3) . .
C11A C16A C17A 118.6(3) . .
C18A C17A C16A 118.4(3) . .
C18A C17A H17A 120.8 . .
C16A C17A H17A 120.8 . .
C17A C18A C9A 123.5(3) . .
C17A C18A H18A 118.2 . .
C9A C18A H18A 118.2 . .
N1A C19A H19A 109.5 . .
N1A C19A H19B 109.5 . .
H19A C19A H19B 109.5 . .
N1A C19A H19C 109.5 . .
H19A C19A H19C 109.5 . .
H19B C19A H19C 109.5 . .
C8A C20A H20A 109.5 . .
C8A C20A H20B 109.5 . .
H20A C20A H20B 109.5 . .
C8A C20A H20C 109.5 . .
H20A C20A H20C 109.5 . .
H20B C20A H20C 109.5 . .
C8A C21A H21A 109.5 . .
C8A C21A H21B 109.5 . .
H21A C21A H21B 109.5 . .
C8A C21A H21C 109.5 . .
H21A C21A H21C 109.5 . .
H21B C21A H21C 109.5 . .
C14A C22A H22A 109.5 . .
C14A C22A H22B 109.5 . .
H22A C22A H22B 109.5 . .
C14A C22A H22C 109.5 . .
H22A C22A H22C 109.5 . .
H22B C22A H22C 109.5 . .
N15A C23A H23A 109.5 . .
N15A C23A H23B 109.5 . .
H23A C23A H23B 109.5 . .
N15A C23A H23C 109.5 . .
H23A C23A H23C 109.5 . .
H23B C23A H23C 109.5 . .
C2B N1B C9B 108.0(3) . .
C2B N1B C19B 120.2(3) . .
C9B N1B C19B 118.8(3) . .
C3B C2B C7B 122.1(4) . .
C3B C2B N1B 127.6(4) . .
C7B C2B N1B 110.3(3) . .
C2B C3B C4B 117.0(4) . .
C2B C3B H3B 121.5 . .
C4B C3B H3B 121.5 . .
C5B C4B C3B 121.4(4) . .
C5B C4B H4B 119.3 . .
C3B C4B H4B 119.3 . .
C4B C5B C6B 120.8(4) . .
C4B C5B H5B 119.6 . .
C6B C5B H5B 119.6 . .
C7B C6B C5B 118.4(4) . .
C7B C6B H6B 120.8 . .
C5B C6B H6B 120.8 . .
C6B C7B C2B 120.3(4) . .
C6B C7B C8B 130.3(4) . .
C2B C7B C8B 109.4(3) . .
C7B C8B C21B 114.1(3) . .
C7B C8B C20B 108.2(3) . .
C21B C8B C20B 110.9(4) . .
C7B C8B C9B 100.6(3) . .
C21B C8B C9B 114.0(3) . .
C20B C8B C9B 108.4(3) . .
N1B C9B O10B 106.4(3) . .
N1B C9B C18B 112.8(3) . .
O10B C9B C18B 109.4(3) . .
N1B C9B C8B 103.9(3) . .
O10B C9B C8B 108.3(3) . .
C18B C9B C8B 115.6(3) . .
C11B O10B C9B 120.1(3) . .
O10B C11B C12B 118.5(3) . .
O10B C11B C16B 121.0(3) . .
C12B C11B C16B 120.5(3) . .
C13B C12B C11B 118.1(4) . .
C13B C12B H12B 121.0 . .
C11B C12B H12B 121.0 . .
C14B C13B C12B 121.8(4) . .
C14B C13B H13B 119.1 . .
C12B C13B H13B 119.1 . .
N15B C14B C13B 119.2(4) . .
N15B C14B C22B 118.0(4) . .
C13B C14B C22B 122.8(4) . .
C14B N15B C16B 121.3(3) . .
C14B N15B C23B 119.6(3) . .
C16B N15B C23B 119.0(3) . .
N15B C16B C11B 119.0(3) . .
N15B C16B C17B 122.1(3) . .
C11B C16B C17B 118.8(3) . .
C18B C17B C16B 119.4(3) . .
C18B C17B H17B 120.3 . .
C16B C17B H17B 120.3 . .
C17B C18B C9B 123.3(3) . .
C17B C18B H18B 118.3 . .
C9B C18B H18B 118.3 . .
N1B C19B H19D 109.5 . .
N1B C19B H19E 109.5 . .
H19D C19B H19E 109.5 . .
N1B C19B H19F 109.5 . .
H19D C19B H19F 109.5 . .
H19E C19B H19F 109.5 . .
C8B C20B H20D 109.5 . .
C8B C20B H20E 109.5 . .
H20D C20B H20E 109.5 . .
C8B C20B H20F 109.5 . .
H20D C20B H20F 109.5 . .
H20E C20B H20F 109.5 . .
C8B C21B H21D 109.5 . .
C8B C21B H21E 109.5 . .
H21D C21B H21E 109.5 . .
C8B C21B H21F 109.5 . .
H21D C21B H21F 109.5 . .
H21E C21B H21F 109.5 . .
C14B C22B H22D 109.5 . .
C14B C22B H22E 109.5 . .
H22D C22B H22E 109.5 . .
C14B C22B H22F 109.5 . .
H22D C22B H22F 109.5 . .
H22E C22B H22F 109.5 . .
N15B C23B H23D 109.5 . .
N15B C23B H23E 109.5 . .
H23D C23B H23E 109.5 . .
N15B C23B H23F 109.5 . .
H23D C23B H23F 109.5 . .
H23E C23B H23F 109.5 . .
C4C N1C C3C 121.7(5) . .
C4C N1C C2C 118.9(4) . .
C3C N1C C2C 119.4(5) . .
N1C C2C H2C1 109.5 . .
N1C C2C H2C2 109.5 . .
H2C1 C2C H2C2 109.5 . .
N1C C2C H2C3 109.5 . .
H2C1 C2C H2C3 109.5 . .
H2C2 C2C H2C3 109.5 . .
N1C C3C H3C1 109.5 . .
N1C C3C H3C2 109.5 . .
H3C1 C3C H3C2 109.5 . .
N1C C3C H3C3 109.5 . .
H3C1 C3C H3C3 109.5 . .
H3C2 C3C H3C3 109.5 . .
O5C C4C N1C 125.0(5) . .
O5C C4C H4C 117.5 . .
N1C C4C H4C 117.5 . .

loop_
_geom_bond_atom_site_label_1
_geom_bond_atom_site_label_2
_geom_bond_distance
_geom_bond_site_symmetry_2
Mo1 O1 1.696(2) .
Mo1 O2 1.696(2) .
Mo1 O3 1.895(2) .
Mo1 O4 2.006(2) .
Mo1 O5 2.327(2) .
Mo1 O6 2.350(2) .
Mo1 Mo4 3.2169(4) .
Mo2 O7 1.697(2) .
Mo2 O8 1.704(2) .
Mo2 O9 1.917(2) .
Mo2 O3 1.925(2) .
Mo2 O10 2.282(2) .
Mo2 O5 2.447(2) .
Mo3 O11 1.694(2) .
Mo3 O12 1.698(2) .
Mo3 O9 1.901(2) 2_565
Mo3 O6 2.003(2) .
Mo3 O5 2.339(2) 2_565
Mo3 O4 2.350(2) .
Mo3 Mo4 3.2167(4) 2_565
Mo4 O13 1.690(2) .
Mo4 O10 1.753(2) 2_565
Mo4 O4 1.944(2) .
Mo4 O6 1.945(2) 2_565
Mo4 O5 2.135(2) .
Mo4 O5 2.360(2) 2_565
Mo4 Mo3 3.2167(4) 2_565
O5 Mo3 2.339(2) 2_565
O5 Mo4 2.360(2) 2_565
O6 Mo4 1.945(2) 2_565
O9 Mo3 1.901(2) 2_565
O10 Mo4 1.753(2) 2_565
N1A C2A 1.402(5) .
N1A C19A 1.444(5) .
N1A C9A 1.456(4) .
C2A C7A 1.389(5) .
C2A C3A 1.390(5) .
C3A C4A 1.389(6) .
C3A H3A 0.9500 .
C4A C5A 1.365(7) .
C4A H4A 0.9500 .
C5A C6A 1.403(6) .
C5A H5A 0.9500 .
C6A C7A 1.374(5) .
C6A H6A 0.9500 .
C7A C8A 1.502(5) .
C8A C21A 1.509(5) .
C8A C9A 1.553(5) .
C8A C20A 1.556(6) .
C9A O10A 1.474(4) .
C9A C18A 1.490(5) .
O10A C11A 1.365(4) .
C11A C12A 1.376(5) .
C11A C16A 1.388(4) .
C12A C13A 1.378(5) .
C12A H12A 0.9500 .
C13A C14A 1.384(5) .
C13A H13A 0.9500 .
C14A N15A 1.358(4) .
C14A C22A 1.488(5) .
N15A C16A 1.365(4) .
N15A C23A 1.486(4) .
C16A C17A 1.439(4) .
C17A C18A 1.336(5) .
C17A H17A 0.9500 .
C18A H18A 0.9500 .
C19A H19A 0.9800 .
C19A H19B 0.9800 .
C19A H19C 0.9800 .
C20A H20A 0.9800 .
C20A H20B 0.9800 .
C20A H20C 0.9800 .
C21A H21A 0.9800 .
C21A H21B 0.9800 .
C21A H21C 0.9800 .
C22A H22A 0.9800 .
C22A H22B 0.9800 .
C22A H22C 0.9800 .
C23A H23A 0.9800 .
C23A H23B 0.9800 .
C23A H23C 0.9800 .
N1B C2B 1.409(4) .
N1B C9B 1.447(4) .
N1B C19B 1.462(4) .
C2B C3B 1.379(5) .
C2B C7B 1.380(5) .
C3B C4B 1.399(5) .
C3B H3B 0.9500 .
C4B C5B 1.369(6) .
C4B H4B 0.9500 .
C5B C6B 1.391(6) .
C5B H5B 0.9500 .
C6B C7B 1.379(5) .
C6B H6B 0.9500 .
C7B C8B 1.510(5) .
C8B C21B 1.514(6) .
C8B C20B 1.545(6) .
C8B C9B 1.566(5) .
C9B O10B 1.482(4) .
C9B C18B 1.495(5) .
O10B C11B 1.365(4) .
C11B C12B 1.382(5) .
C11B C16B 1.387(5) .
C12B C13B 1.371(5) .
C12B H12B 0.9500 .
C13B C14B 1.368(6) .
C13B H13B 0.9500 .
C14B N15B 1.355(5) .
C14B C22B 1.510(6) .
N15B C16B 1.366(4) .
N15B C23B 1.477(4) .
C16B C17B 1.440(5) .
C17B C18B 1.324(5) .
C17B H17B 0.9500 .
C18B H18B 0.9500 .
C19B H19D 0.9800 .
C19B H19E 0.9800 .
C19B H19F 0.9800 .
C20B H20D 0.9800 .
C20B H20E 0.9800 .
C20B H20F 0.9800 .
C21B H21D 0.9800 .
C21B H21E 0.9800 .
C21B H21F 0.9800 .
C22B H22D 0.9800 .
C22B H22E 0.9800 .
C22B H22F 0.9800 .
C23B H23D 0.9800 .
C23B H23E 0.9800 .
C23B H23F 0.9800 .
N1C C4C 1.314(6) .
N1C C3C 1.429(6) .
N1C C2C 1.433(6) .
C2C H2C1 0.9800 .
C2C H2C2 0.9800 .
C2C H2C3 0.9800 .
C3C H3C1 0.9800 .
C3C H3C2 0.9800 .
C3C H3C3 0.9800 .
C4C O5C 1.226(6) .
C4C H4C 0.9500 .
